data_7132151
loop_
_publ_author_name
'Spahr, Dominik'
'Bayarjargal, Lkhamsuren'
'Hauss&#xfc;hl, Eiken'
'Luchitskaia, Rita'
'Friedrich, Alexandra'
'Milman, Victor'
'Fedotenko, Timofey'
'Winkler, Bj&#xf6;rn'

_publ_section_title
;
 Twisted [C<sub>2</sub>O<sub>5</sub>]<sup>2-</sup>-groups in
 Ba[C<sub>2</sub>O<sub>5</sub>] pyrocarbonate.
;
_journal_name_full 'Chemical communications (Cambridge, England)'
_journal_paper_doi 10.1039/d3cc03324d
_journal_year 2023
_chemical_formula_structural 'Ba C2 O5'
_chemical_formula_sum 'C2 Ba O5'
_chemical_formula_weight 241.35
_space_group_IT_number 175
_space_group_name_Hall '-P 6'
_space_group_name_H-M_alt 'P 6/m'
_symmetry_cell_setting hexagonal
_symmetry_Int_Tables_number 175
_symmetry_space_group_name_H-M 'P 6/m'
_audit_creation_date 2023-06-29
_audit_creation_method 'Materials Studio'
_audit_update_record
;
2023-07-03 deposited with the CCDC.	2023-09-25 downloaded from the CCDC.
;
_cell_angle_alpha 90
_cell_angle_beta 90
_cell_angle_gamma 120
_cell_formula_units_Z 12
_cell_length_a 14.8560
_cell_length_b 14.8560
_cell_length_c 4.8310
_cell_volume 923.361
_cod_data_source_file d3cc03324d2.cif
_cod_data_source_block BaC2O5-30GPa-DFT
_cod_original_cell_volume 923.36
_cod_original_sg_symbol_H-M 'P 6 / m'
_cod_original_formula_sum 'C2 O5 Ba1'
_cod_database_code 7132151

loop_
_symmetry_equiv_pos_as_xyz
x,y,z
-y,x-y,z
-x+y,-x,z
-x,-y,z
y,-x+y,z
x-y,x,z
-x,-y,-z
y,-x+y,-z
x-y,x,-z
x,y,-z
-y,x-y,-z
-x+y,-x,-z

loop_
_atom_site_label
_atom_site_type_symbol
_atom_site_fract_x
_atom_site_fract_y
_atom_site_fract_z
_atom_site_occupancy
O4 O 0.84502 0.34376 0.73298 1.00
O7 O 0.88368 0.07439 0.76857 1.00
Ba1 Ba 0.66667 0.33333 1.00000 1.00
Ba2 Ba 1.00000 0.50000 1.00000 1.00
Ba3 Ba 0.95372 0.25509 0.50000 1.00
C3 C 0.82922 0.36630 0.50000 1.00
Ba4 Ba 0.00000 0.00000 0.50000 0.90
O1 O 0.68766 0.17368 1.00000 1.00
O2 O 0.69282 0.02721 1.00000 1.00
O6 O 0.84043 0.17835 1.00000 1.00
C2 C 0.73525 0.12552 1.00000 1.00
C4 C 0.87074 0.10042 1.00000 1.00
O3 O 0.76064 0.15791 1.50000 1.00
O5 O 0.59221 0.05173 1.50000 1.00
O8 O 0.65085 0.22132 1.50000 1.00
C1 C 0.67064 0.14108 1.50000 1.00
Ba5 Ba 0.00000 0.00000 0.00000 0.10
